data_2310395
loop_
_publ_author_name
'Grimes, N. W.'
'Kay, H. F.'
'Webb, M. W.'

_publ_section_title
;
 The crystal structure of ammonium nickel sulphate hexahydrate (N H4)2 Ni
 (S O4)2 (H2 O)6
;
_journal_name_full 'Acta Crystallographica (1,1948-23,1967)'
_journal_page_first 823
_journal_page_last 829
_journal_volume 16
_journal_year 1963
_chemical_formula_sum 'H20 N2 Ni O14 S2'
_chemical_name_systematic '(N H4)2 Ni (S O4)2 (H2 O)6'
_space_group_IT_number 14
_symmetry_space_group_name_Hall '-P 2yab'
_symmetry_space_group_name_H-M 'P 1 21/a 1'
_cell_angle_alpha 90
_cell_angle_beta 106.95
_cell_angle_gamma 90
_cell_formula_units_Z 2
_cell_length_a 9.181
_cell_length_b 12.459
_cell_length_c 6.239
_cell_volume 682.653
_citation_journal_id_ASTM ACCRA9
_cod_data_source_file Grimes_ACCRA9_1963_1716.cif
_cod_data_source_block H20N2Ni1O14S2
_cod_original_cell_volume 682.6532
_cod_original_sg_symbol_Hall '-P 2ybc (z,y,-x)'
_cod_original_formula_sum 'H20 N2 Ni1 O14 S2'
_cod_database_code 2310395

loop_
_symmetry_equiv_pos_as_xyz
x,y,z
-x+1/2,y+1/2,-z
-x,-y,-z
x-1/2,-y-1/2,z

loop_
_atom_site_label
_atom_site_type_symbol
_atom_site_fract_x
_atom_site_fract_y
_atom_site_fract_z
_atom_site_occupancy
_atom_site_U_iso_or_equiv
_atom_site_attached_hydrogens
O6 O-2 0.161 0.11 0.149 1 0.0 2
O5 O-2 -0.167 0.106 0.02 1 0.0 2
N1 N-3 0.133 0.347 0.348 1 0.0 4
O2 O-2 0.117 0.679 0.049 1 0.0 0
O1 O-2 0.089 0.729 0.419 1 0.0 0
O4 O-2 -0.051 0.573 0.22 1 0.0 0
O3 O-2 0.22 0.57 0.377 1 0.0 0
S1 S+6 0.091 0.636 0.2586 1 0.0 0
Ni1 Ni+2 0 0 0 1 0.0 0
O7 O-2 0.006 -0.065 0.3 1 0.0 2
